data_2014297
loop_
_publ_author_name
'Li, Bao-Zong'
'Liu, Xun-Gao'
'Wang, Zhao-Hui'
'Li, Bao-Long'
'Zhang, Yong'

_publ_section_title
;
 A novel two-dimensional network cadmium(II) coordination polymer
 containing one 1,4-bis(1,2,4-triazol-1-yl)butane and double
 dicyanamide bridges
;
_journal_coeditor_code AV1270
_journal_issue 1
_journal_name_full 'Acta Crystallographica Section C'
_journal_page_first m10
_journal_page_last m12
_journal_paper_doi 10.1107/S0108270105038102
_journal_volume 62
_journal_year 2006
_chemical_formula_iupac '[Cd (C2 N3)2 (C8 H12 N6)]'
_chemical_formula_moiety 'C12 H12 Cd N12'
_chemical_formula_sum 'C12 H12 Cd N12'
_chemical_formula_weight 436.75
_chemical_name_systematic
;
poly[di-\m-1,5-dicyanamido-\m-1,4-bis(1,2,4-triazol-1-yl)butane-cadmium(II)]
;
_space_group_IT_number 2
_symmetry_cell_setting triclinic
_symmetry_space_group_name_Hall '-P 1'
_symmetry_space_group_name_H-M 'P -1'
_atom_sites_solution_hydrogens geom
_atom_sites_solution_primary direct
_atom_sites_solution_secondary difmap
_cell_angle_alpha 104.424(6)
_cell_angle_beta 96.634(2)
_cell_angle_gamma 108.810(5)
_cell_formula_units_Z 1
_cell_length_a 6.4236(17)
_cell_length_b 7.627(2)
_cell_length_c 9.814(3)
_cell_measurement_reflns_used 2027
_cell_measurement_temperature 193(2)
_cell_measurement_theta_max 25.3491
_cell_measurement_theta_min 3.1052
_cell_volume 430.6(2)
_computing_cell_refinement CrystalClear
_computing_data_collection 'CrystalClear (Rigaku, 2000)'
_computing_data_reduction CrystalClear
_computing_molecular_graphics 'SHELXTL (Bruker, 1998)'
_computing_publication_material SHELXTL
_computing_structure_refinement 'SHELXL97 (Sheldrick, 1997)'
_computing_structure_solution 'SHELXS97 (Sheldrick, 1997)'
_diffrn_ambient_temperature 193(2)
_diffrn_measured_fraction_theta_full 0.992
_diffrn_measured_fraction_theta_max 0.992
_diffrn_measurement_device_type 'Rigaku Mercury CCD'
_diffrn_measurement_method \w
_diffrn_radiation_monochromator graphite
_diffrn_radiation_source 'fine-focus sealed tube'
_diffrn_radiation_type MoK\a
_diffrn_radiation_wavelength 0.71073
_diffrn_reflns_av_R_equivalents 0.0164
_diffrn_reflns_av_sigmaI/netI 0.0189
_diffrn_reflns_limit_h_max 7
_diffrn_reflns_limit_h_min -7
_diffrn_reflns_limit_k_max 8
_diffrn_reflns_limit_k_min -9
_diffrn_reflns_limit_l_max 11
_diffrn_reflns_limit_l_min -11
_diffrn_reflns_number 4239
_diffrn_reflns_theta_full 25.35
_diffrn_reflns_theta_max 25.35
_diffrn_reflns_theta_min 3.10
_exptl_absorpt_coefficient_mu 1.291
_exptl_absorpt_correction_T_max 0.8200
_exptl_absorpt_correction_T_min 0.6679
_exptl_absorpt_correction_type multi-scan
_exptl_absorpt_process_details '(Jacobson, 1998)'
_exptl_crystal_colour Colorless
_exptl_crystal_density_diffrn 1.684
_exptl_crystal_density_method 'not measured'
_exptl_crystal_description Block
_exptl_crystal_F_000 216
_exptl_crystal_size_max 0.34
_exptl_crystal_size_mid 0.22
_exptl_crystal_size_min 0.16
_refine_diff_density_max 0.505
_refine_diff_density_min -0.541
_refine_ls_extinction_method none
_refine_ls_goodness_of_fit_ref 1.042
_refine_ls_hydrogen_treatment constr
_refine_ls_matrix_type full
_refine_ls_number_parameters 116
_refine_ls_number_reflns 1565
_refine_ls_number_restraints 0
_refine_ls_restrained_S_all 1.042
_refine_ls_R_factor_all 0.0171
_refine_ls_R_factor_gt 0.0171
_refine_ls_shift/su_max 0.001
_refine_ls_shift/su_mean 0.000
_refine_ls_structure_factor_coef Fsqd
_refine_ls_weighting_details 'calc w=1/[\s^2^(Fo^2^)+(0.0301P)^2^+0.1146P] where P=(Fo^2^+2Fc^2^)/3'
_refine_ls_weighting_scheme calc
_refine_ls_wR_factor_gt 0.0449
_refine_ls_wR_factor_ref 0.0449
_reflns_number_gt 1561
_reflns_number_total 1565
_reflns_threshold_expression I>2\s(I)
_cod_data_source_file av1270.cif
_cod_data_source_block I
_cod_depositor_comments
;
The following automatic conversions were performed:
'_symmetry_cell_setting' value 'Triclinic' changed to 'triclinic'
according to '/home/saulius/struct/CIF-dictionaries/cif_core.dic'
dictionary named 'cif_core.dic' version 2.4.1 from 2010-06-29.

Automatic conversion script
Id: cif_fix_enum 1527 2010-12-29 10:47:43Z saulius 

The following automatic conversions were performed:

'_symmetry_cell_setting' value 'Triclinic' changed to 'triclinic'
according to /home/saulius/struct/CIF-dictionaries/cif_core.dic
dictionary named 'cif_core.dic' version 2.4.1 from
2010-06-29.

'_exptl_absorpt_correction_type' value 'Multi-scan'
changed to 'multi-scan' according to
/home/saulius/struct/CIF-dictionaries/cif_core.dic dictionary named
'cif_core.dic' version 2.4.1 from 2010-06-29.

Automatic conversion script
Id: cif_fix_values 1715 2011-07-08 13:25:40Z adriana 
;
_cod_database_code 2014297
_cod_database_fobs_code 2014297

loop_
_symmetry_equiv_pos_as_xyz
'x, y, z'
'-x, -y, -z'

loop_
_atom_site_label
_atom_site_fract_x
_atom_site_fract_y
_atom_site_fract_z
_atom_site_U_iso_or_equiv
_atom_site_adp_type
_atom_site_calc_flag
_atom_site_refinement_flags
_atom_site_occupancy
_atom_site_disorder_assembly
_atom_site_disorder_group
_atom_site_type_symbol
Cd1 1.0000 0.0000 0.0000 0.02069(8) Uani d S 1 . . Cd
N1 0.6758(2) 0.1760(2) 0.35438(16) 0.0202(3) Uani d . 1 . . N
N2 0.7938(3) 0.0952(2) 0.42601(17) 0.0252(3) Uani d . 1 . . N
N3 0.8720(3) 0.0788(2) 0.20759(16) 0.0223(3) Uani d . 1 . . N
N4 0.6464(4) 0.3633(3) -0.2021(2) 0.0507(6) Uani d . 1 . . N
N5 0.7972(3) 0.1544(3) -0.10310(19) 0.0309(4) Uani d . 1 . . N
N6 0.6867(3) 0.6989(2) -0.08579(19) 0.0312(4) Uani d . 1 . . N
C1 0.5097(3) 0.2488(3) 0.4144(2) 0.0231(4) Uani d . 1 . . C
H1A 0.4675 0.1923 0.4923 0.028 Uiso calc R 1 . . H
H1B 0.3724 0.2037 0.3381 0.028 Uiso calc R 1 . . H
C2 0.5937(3) 0.4681(3) 0.4739(2) 0.0224(4) Uani d . 1 . . C
H2A 0.6428 0.5265 0.3981 0.027 Uiso calc R 1 . . H
H2B 0.7247 0.5143 0.5550 0.027 Uiso calc R 1 . . H
C3 0.9080(3) 0.0378(3) 0.3329(2) 0.0240(4) Uani d . 1 . . C
H3 1.0071 -0.0267 0.3518 0.029 Uiso calc R 1 . . H
C4 0.7236(3) 0.1642(3) 0.2253(2) 0.0238(4) Uani d . 1 . . C
H4 0.6604 0.2104 0.1557 0.029 Uiso calc R 1 . . H
C5 0.7325(3) 0.2603(3) -0.1428(2) 0.0263(4) Uani d . 1 . . C
C6 0.6752(3) 0.5411(3) -0.1337(2) 0.0260(4) Uani d . 1 . . C

loop_
_atom_site_aniso_label
_atom_site_aniso_U_11
_atom_site_aniso_U_22
_atom_site_aniso_U_33
_atom_site_aniso_U_12
_atom_site_aniso_U_13
_atom_site_aniso_U_23
Cd1 0.03077(13) 0.02118(12) 0.01825(11) 0.01737(9) 0.00987(8) 0.00737(8)
N1 0.0253(8) 0.0222(8) 0.0187(8) 0.0139(6) 0.0084(6) 0.0073(6)
N2 0.0287(8) 0.0325(9) 0.0224(8) 0.0171(7) 0.0086(6) 0.0128(7)
N3 0.0291(8) 0.0251(8) 0.0190(8) 0.0159(7) 0.0094(6) 0.0073(6)
N4 0.0907(17) 0.0347(11) 0.0282(10) 0.0394(11) -0.0132(10) 0.0020(8)
N5 0.0426(10) 0.0282(9) 0.0300(9) 0.0224(8) 0.0056(7) 0.0110(8)
N6 0.0376(10) 0.0235(9) 0.0347(10) 0.0142(7) 0.0044(7) 0.0101(8)
C1 0.0251(9) 0.0262(10) 0.0249(10) 0.0149(8) 0.0133(7) 0.0085(8)
C2 0.0251(9) 0.0255(10) 0.0210(9) 0.0139(8) 0.0086(7) 0.0066(7)
C3 0.0268(10) 0.0297(10) 0.0248(10) 0.0175(8) 0.0096(7) 0.0130(8)
C4 0.0309(10) 0.0300(10) 0.0194(9) 0.0192(8) 0.0101(7) 0.0097(8)
C5 0.0359(11) 0.0229(10) 0.0195(9) 0.0142(8) 0.0022(8) 0.0023(8)
C6 0.0317(10) 0.0277(11) 0.0228(9) 0.0154(8) 0.0006(8) 0.0113(8)

loop_
_atom_type_symbol
_atom_type_description
_atom_type_scat_dispersion_real
_atom_type_scat_dispersion_imag
_atom_type_scat_source
C C 0.0033 0.0016 'International Tables Vol C Tables 4.2.6.8 and 6.1.1.4'
H H 0.0000 0.0000 'International Tables Vol C Tables 4.2.6.8 and 6.1.1.4'
Cd Cd -0.8075 1.2024 'International Tables Vol C Tables 4.2.6.8 and 6.1.1.4'
N N 0.0061 0.0033 'International Tables Vol C Tables 4.2.6.8 and 6.1.1.4'

loop_
_geom_angle_atom_site_label_1
_geom_angle_atom_site_label_2
_geom_angle_atom_site_label_3
_geom_angle_site_symmetry_1
_geom_angle_site_symmetry_3
_geom_angle
_geom_angle_publ_flag
N3 Cd1 N5 . 2_755 90.50(6) no
N3 Cd1 N5 . . 89.50(6) yes
N3 Cd1 N6 . 1_545 89.74(6) yes
N5 Cd1 N6 . 1_545 91.29(6) yes
N3 Cd1 N6 . 2_765 90.26(6) yes
C4 N1 N2 . . 109.89(15) no
C4 N1 C1 . . 127.96(16) no
N2 N1 C1 . . 121.98(15) no
C3 N2 N1 . . 102.71(15) no
C4 N3 C3 . . 103.25(15) no
C4 N3 Cd1 . . 125.66(13) no
C3 N3 Cd1 . . 130.85(13) no
C6 N4 C5 . . 121.75(19) yes
C5 N5 Cd1 . . 167.33(17) no
C6 N6 Cd1 . 1_565 131.87(15) no
N1 C1 C2 . . 113.45(15) yes
N1 C1 H1A . . 108.9 no
C2 C1 H1A . . 108.9 no
N1 C1 H1B . . 108.9 no
C2 C1 H1B . . 108.9 no
H1A C1 H1B . . 107.7 no
C1 C2 C2 . 2_666 110.04(19) no
C1 C2 H2A . . 109.7 no
C2 C2 H2A 2_666 . 109.7 no
C1 C2 H2B . . 109.7 no
C2 C2 H2B 2_666 . 109.7 no
H2A C2 H2B . . 108.2 no
N2 C3 N3 . . 114.14(17) no
N2 C3 H3 . . 122.9 no
N3 C3 H3 . . 122.9 no
N3 C4 N1 . . 110.00(16) no
N3 C4 H4 . . 125.0 no
N1 C4 H4 . . 125.0 no
N5 C5 N4 . . 173.1(2) yes
N6 C6 N4 . . 172.8(2) yes

loop_
_geom_bond_atom_site_label_1
_geom_bond_atom_site_label_2
_geom_bond_site_symmetry_2
_geom_bond_distance
_geom_bond_publ_flag
Cd1 N3 . 2.2985(16) yes
Cd1 N5 . 2.3210(17) yes
Cd1 N6 1_545 2.3867(18) yes
N1 C4 . 1.326(2) no
N1 N2 . 1.357(2) no
N1 C1 . 1.469(2) no
N2 C3 . 1.314(2) no
N3 C4 . 1.322(2) no
N3 C3 . 1.355(2) no
N4 C6 . 1.296(3) no
N4 C5 . 1.302(3) no
N5 C5 . 1.146(3) yes
N6 C6 . 1.152(3) yes
C1 C2 . 1.513(3) no
C1 H1A . 0.9900 no
C1 H1B . 0.9900 no
C2 C2 2_666 1.531(3) no
C2 H2A . 0.9900 no
C2 H2B . 0.9900 no
C3 H3 . 0.9500 no
C4 H4 . 0.9500 no

loop_
_geom_torsion_atom_site_label_1
_geom_torsion_atom_site_label_2
_geom_torsion_atom_site_label_3
_geom_torsion_atom_site_label_4
_geom_torsion_site_symmetry_1
_geom_torsion_site_symmetry_4
_geom_torsion
_geom_torsion_publ_flag
C4 N1 N2 C3 . . -0.1(2) no
C1 N1 N2 C3 . . 175.55(17) no
N5 Cd1 N3 C4 2_755 . -174.94(16) no
N5 Cd1 N3 C4 . . 5.06(16) no
N6 Cd1 N3 C4 1_545 . -86.23(16) no
N6 Cd1 N3 C4 2_765 . 93.77(16) no
Cd1 Cd1 N3 C4 1_565 . 41.40(15) no
Cd1 Cd1 N3 C4 1_466 . 20.80(11) no
N5 Cd1 N3 C3 2_755 . -1.56(17) no
N5 Cd1 N3 C3 . . 178.44(17) no
N6 Cd1 N3 C3 1_545 . 87.14(17) no
N6 Cd1 N3 C3 2_765 . -92.86(17) no
Cd1 Cd1 N3 C3 1_565 . -145.23(17) no
Cd1 Cd1 N3 C3 1_466 . -165.8(2) no
N3 Cd1 N5 C5 . . 88.7(8) no
N3 Cd1 N5 C5 2_755 . -91.3(8) no
N6 Cd1 N5 C5 1_545 . 178.4(8) no
N6 Cd1 N5 C5 2_765 . -1.6(8) no
Cd1 Cd1 N5 C5 1_565 . 12.9(7) no
Cd1 Cd1 N5 C5 1_466 . 82.0(8) no
C4 N1 C1 C2 . . -81.5(2) no
N2 N1 C1 C2 . . 103.71(19) no
N1 C1 C2 C2 . 2_666 176.76(18) no
N1 N2 C3 N3 . . 0.7(2) no
C4 N3 C3 N2 . . -0.9(2) no
Cd1 N3 C3 N2 . . -175.40(13) no
C3 N3 C4 N1 . . 0.8(2) no
Cd1 N3 C4 N1 . . 175.65(12) no
N2 N1 C4 N3 . . -0.5(2) no
C1 N1 C4 N3 . . -175.79(17) no
